data_4105260
loop_
_publ_author_name
'Huan He'
'Gao-Juan Cao'
'Shou-Tian Zheng'
'Guo-Yu Yang'

_publ_section_title
;
 Lanthanide Germanate Cluster Organic Frameworks Constructed from
 {Ln8Ge12} or {Ln11Ge12} Cage Cluster Building Blocks
;
_journal_name_full 'Journal of the American Chemical Society'
_journal_page_first 15588
_journal_page_last 15589
_journal_paper_doi 10.1021/ja906735v
_journal_volume 131
_journal_year 2009
_chemical_formula_sum 'C36 H88 Ge12 Nd8 O68'
_chemical_formula_weight 3634.06
_chemical_name_systematic
; 
 ? 
;
_space_group_IT_number 206
_symmetry_cell_setting cubic
_symmetry_space_group_name_Hall '-I 2b 2c 3'
_symmetry_space_group_name_H-M 'I a -3'
_atom_sites_solution_hydrogens constr
_atom_sites_solution_primary direct
_atom_sites_solution_secondary difmap
_audit_creation_method SHELXL-97
_cell_angle_alpha 90.00
_cell_angle_beta 90.00
_cell_angle_gamma 90.00
_cell_formula_units_Z 16
_cell_length_a 34.1837(3)
_cell_length_b 34.1837(3)
_cell_length_c 34.1837(3)
_cell_measurement_reflns_used 42819
_cell_measurement_temperature 293(2)
_cell_measurement_theta_max 27.4758
_cell_measurement_theta_min 3.0384
_cell_volume 39944.5(6)
_computing_cell_refinement 'CrystalClear (Rigaku Corp., 2000)'
_computing_data_collection 'CrystalClear (Rigaku Corp., 2000)'
_computing_data_reduction 'CrystalClear (Rigaku Corp., 2000)'
_computing_molecular_graphics SHELXTL
_computing_publication_material SHELXTL
_computing_structure_refinement 'SHELXL-97 (Sheldrick, 1997)'
_computing_structure_solution 'SHELXS-97 (Sheldrick, 1990)'
_diffrn_ambient_temperature 293(2)
_diffrn_measured_fraction_theta_full 0.999
_diffrn_measured_fraction_theta_max 0.999
_diffrn_measurement_device_type 'mercury CCD'
_diffrn_measurement_method dtprofit.ref
_diffrn_radiation_monochromator graphite
_diffrn_radiation_source 'fine-focus sealed tube'
_diffrn_radiation_type MoK\a
_diffrn_radiation_wavelength 0.71073
_diffrn_reflns_av_R_equivalents 0.0862
_diffrn_reflns_av_sigmaI/netI 0.0316
_diffrn_reflns_limit_h_max 35
_diffrn_reflns_limit_h_min -44
_diffrn_reflns_limit_k_max 44
_diffrn_reflns_limit_k_min -44
_diffrn_reflns_limit_l_max 44
_diffrn_reflns_limit_l_min -43
_diffrn_reflns_number 157944
_diffrn_reflns_theta_full 27.51
_diffrn_reflns_theta_max 27.51
_diffrn_reflns_theta_min 2.06
_diffrn_standards_decay_% none
_diffrn_standards_interval_count none
_diffrn_standards_interval_time none
_diffrn_standards_number none
_exptl_absorpt_coefficient_mu 7.724
_exptl_absorpt_correction_T_max 1.0000
_exptl_absorpt_correction_T_min 0.6828
_exptl_absorpt_correction_type multi-scan
_exptl_absorpt_process_details 'SADABS (Sheldrick, 1996)'
_exptl_crystal_colour purple
_exptl_crystal_density_diffrn 2.417
_exptl_crystal_description Block
_exptl_crystal_F_000 27392
_exptl_crystal_size_max 0.10
_exptl_crystal_size_mid 0.10
_exptl_crystal_size_min 0.10
_refine_diff_density_max 2.821
_refine_diff_density_min -1.818
_refine_diff_density_rms 0.255
_refine_ls_extinction_method none
_refine_ls_goodness_of_fit_ref 1.093
_refine_ls_hydrogen_treatment constr
_refine_ls_matrix_type full
_refine_ls_number_parameters 347
_refine_ls_number_reflns 7681
_refine_ls_number_restraints 18
_refine_ls_restrained_S_all 1.095
_refine_ls_R_factor_all 0.0556
_refine_ls_R_factor_gt 0.0513
_refine_ls_shift/su_max 0.001
_refine_ls_shift/su_mean 0.000
_refine_ls_structure_factor_coef Fsqd
_refine_ls_weighting_details 'calc w=1/[\s^2^(Fo^2^)+(0.0767P)^2^+798.8414P] where P=(Fo^2^+2Fc^2^)/3'
_refine_ls_weighting_scheme calc
_refine_ls_wR_factor_gt 0.1438
_refine_ls_wR_factor_ref 0.1471
_reflns_number_gt 7167
_reflns_number_total 7681
_reflns_threshold_expression >2sigma(I)
_cod_data_source_file ja906735v_si_002_1.cif
_cod_data_source_block FJ-19
_cod_database_code 4105260

loop_
_symmetry_equiv_pos_as_xyz
'x, y, z'
'-x+1/2, -y, z+1/2'
'-x, y+1/2, -z+1/2'
'x+1/2, -y+1/2, -z'
'z, x, y'
'z+1/2, -x+1/2, -y'
'-z+1/2, -x, y+1/2'
'-z, x+1/2, -y+1/2'
'y, z, x'
'-y, z+1/2, -x+1/2'
'y+1/2, -z+1/2, -x'
'-y+1/2, -z, x+1/2'
'x+1/2, y+1/2, z+1/2'
'-x+1, -y+1/2, z+1'
'-x+1/2, y+1, -z+1'
'x+1, -y+1, -z+1/2'
'z+1/2, x+1/2, y+1/2'
'z+1, -x+1, -y+1/2'
'-z+1, -x+1/2, y+1'
'-z+1/2, x+1, -y+1'
'y+1/2, z+1/2, x+1/2'
'-y+1/2, z+1, -x+1'
'y+1, -z+1, -x+1/2'
'-y+1, -z+1/2, x+1'
'-x, -y, -z'
'x-1/2, y, -z-1/2'
'x, -y-1/2, z-1/2'
'-x-1/2, y-1/2, z'
'-z, -x, -y'
'-z-1/2, x-1/2, y'
'z-1/2, x, -y-1/2'
'z, -x-1/2, y-1/2'
'-y, -z, -x'
'y, -z-1/2, x-1/2'
'-y-1/2, z-1/2, x'
'y-1/2, z, -x-1/2'
'-x+1/2, -y+1/2, -z+1/2'
'x, y+1/2, -z'
'x+1/2, -y, z'
'-x, y, z+1/2'
'-z+1/2, -x+1/2, -y+1/2'
'-z, x, y+1/2'
'z, x+1/2, -y'
'z+1/2, -x, y'
'-y+1/2, -z+1/2, -x+1/2'
'y+1/2, -z, x'
'-y, z, x+1/2'
'y, z+1/2, -x'

loop_
_atom_site_label
_atom_site_type_symbol
_atom_site_fract_x
_atom_site_fract_y
_atom_site_fract_z
_atom_site_U_iso_or_equiv
_atom_site_adp_type
_atom_site_occupancy
_atom_site_symmetry_multiplicity
_atom_site_calc_flag
_atom_site_refinement_flags
Nd1 Nd 0.698847(17) 0.698847(17) 0.698847(17) 0.0277(2) Uani 1 3 d S
Nd2 Nd 0.54988(2) 0.54988(2) 0.54988(2) 0.0385(3) Uani 1 3 d S
Nd3 Nd 0.701557(17) 0.630515(17) 0.542545(17) 0.02636(14) Uani 1 1 d .
Nd4 Nd 0.707663(17) 0.547601(17) 0.619301(18) 0.02890(15) Uani 1 1 d .
Ge1 Ge 0.71519(3) 0.71648(3) 0.59943(3) 0.0274(2) Uani 1 1 d .
Ge2 Ge 0.75445(3) 0.63904(3) 0.63880(3) 0.0290(2) Uani 1 1 d .
Ge3 Ge 0.64982(3) 0.54117(3) 0.52872(3) 0.0272(2) Uani 1 1 d .
Ge4 Ge 0.61853(3) 0.49561(3) 0.60442(3) 0.0280(2) Uani 1 1 d .
C1 C 0.7479(4) 0.7520(4) 0.5694(4) 0.044(3) Uani 1 1 d .
C2 C 0.7853(4) 0.7338(4) 0.5544(5) 0.049(4) Uani 1 1 d .
C3 C 0.7812(4) 0.6928(4) 0.5376(4) 0.040(3) Uani 1 1 d .
C4 C 0.8101(4) 0.6363(4) 0.6257(4) 0.045(3) Uani 1 1 d .
C5 C 0.8295(4) 0.6054(4) 0.6480(5) 0.046(3) Uani 1 1 d .
C6 C 0.8067(3) 0.5684(4) 0.6499(4) 0.042(3) Uani 1 1 d .
C7 C 0.6825(4) 0.5097(4) 0.4954(4) 0.048(3) Uani 1 1 d .
C8 C 0.6939(5) 0.5288(5) 0.4559(4) 0.054(4) Uani 1 1 d .
C9 C 0.7163(4) 0.5653(4) 0.4618(3) 0.034(3) Uani 1 1 d .
C10 C 0.6253(5) 0.4404(4) 0.6092(6) 0.062(4) Uani 1 1 d .
C11 C 0.6578(6) 0.4249(5) 0.5839(9) 0.098(8) Uani 1 1 d .
C12 C 0.6939(5) 0.4500(4) 0.5845(6) 0.061(5) Uani 1 1 d .
O1W O 0.6556(2) 0.6556(2) 0.6556(2) 0.033(3) Uani 1 3 d S
O1 O 0.7401(2) 0.6901(2) 0.6374(2) 0.0308(17) Uani 1 1 d .
O2 O 0.6124(3) 0.5669(2) 0.5041(3) 0.040(2) Uani 1 1 d .
O2W O 0.7346(12) 0.7115(10) 0.7578(9) 0.067(9) Uani 0.33 1 d PU
O3 O 0.6143(2) 0.5122(2) 0.5550(2) 0.0303(16) Uani 1 1 d .
O3W O 0.5924(2) 0.5924(2) 0.5924(2) 0.034(3) Uani 1 3 d S
O4 O 0.6901(2) 0.7431(2) 0.6381(2) 0.0300(16) Uani 1 1 d .
O4W O 0.5491(6) 0.5220(7) 0.4832(6) 0.027(4) Uani 0.33 1 d PU
O5 O 0.7150(2) 0.6190(2) 0.6120(2) 0.0297(16) Uani 1 1 d .
O5W O 0.7575(3) 0.4957(3) 0.6278(3) 0.046(2) Uani 1 1 d .
O6 O 0.6798(2) 0.6889(2) 0.5751(2) 0.0290(16) Uani 1 1 d .
O7 O 0.6725(3) 0.5706(2) 0.5635(2) 0.0326(17) Uani 1 1 d .
O8 O 0.6420(2) 0.5279(2) 0.6349(2) 0.0319(16) Uani 1 1 d .
O9 O 0.7578(2) 0.6705(2) 0.5553(3) 0.039(2) Uani 1 1 d .
O10 O 0.8001(3) 0.6831(3) 0.5093(3) 0.050(2) Uani 1 1 d .
O11 O 0.7688(3) 0.5734(3) 0.6484(3) 0.047(2) Uani 1 1 d .
O12 O 0.8211(3) 0.5371(4) 0.6542(5) 0.074(4) Uani 1 1 d .
O13 O 0.7029(3) 0.5913(3) 0.4853(2) 0.042(2) Uani 1 1 d .
O14 O 0.7466(3) 0.5720(3) 0.4415(3) 0.045(2) Uani 1 1 d .
O15 O 0.6895(3) 0.4869(3) 0.5843(3) 0.052(3) Uani 1 1 d .
O16 O 0.7267(4) 0.4362(4) 0.5841(6) 0.106(5) Uani 1 1 d U

loop_
_atom_site_aniso_label
_atom_site_aniso_U_11
_atom_site_aniso_U_22
_atom_site_aniso_U_33
_atom_site_aniso_U_23
_atom_site_aniso_U_13
_atom_site_aniso_U_12
Nd1 0.0277(2) 0.0277(2) 0.0277(2) -0.0023(2) -0.0023(2) -0.0023(2)
Nd2 0.0385(3) 0.0385(3) 0.0385(3) -0.0039(3) -0.0039(3) -0.0039(3)
Nd3 0.0270(3) 0.0249(3) 0.0272(3) -0.0016(2) 0.0050(2) -0.0014(2)
Nd4 0.0261(3) 0.0277(3) 0.0328(3) -0.0003(2) 0.0004(2) 0.0015(2)
Ge1 0.0295(6) 0.0253(5) 0.0275(6) -0.0005(4) 0.0033(4) -0.0032(4)
Ge2 0.0242(5) 0.0289(5) 0.0340(6) 0.0001(5) 0.0056(4) -0.0004(4)
Ge3 0.0276(5) 0.0267(5) 0.0273(5) -0.0013(4) 0.0049(4) -0.0001(4)
Ge4 0.0299(5) 0.0236(5) 0.0307(6) 0.0027(4) 0.0000(5) -0.0004(4)
C1 0.035(6) 0.035(6) 0.062(8) 0.007(6) 0.024(6) 0.003(5)
C2 0.046(8) 0.041(7) 0.060(9) -0.021(6) 0.025(7) -0.006(6)
C3 0.029(6) 0.044(7) 0.046(7) 0.004(6) 0.005(5) -0.005(5)
C4 0.038(7) 0.046(8) 0.051(8) 0.006(6) 0.001(6) 0.019(6)
C5 0.026(6) 0.050(8) 0.063(9) 0.008(7) 0.001(6) -0.006(6)
C6 0.023(5) 0.038(7) 0.065(9) 0.002(6) -0.010(5) 0.007(5)
C7 0.060(9) 0.037(7) 0.048(8) -0.006(6) 0.019(7) 0.004(6)
C8 0.058(9) 0.063(9) 0.043(7) -0.021(7) 0.032(7) -0.013(7)
C9 0.042(6) 0.046(7) 0.015(5) -0.002(4) -0.003(4) 0.009(5)
C10 0.079(12) 0.031(7) 0.076(11) -0.001(7) -0.007(9) 0.004(7)
C11 0.067(12) 0.031(8) 0.20(3) -0.006(11) 0.039(14) 0.012(8)
C12 0.042(8) 0.030(7) 0.113(15) -0.015(8) -0.009(9) 0.008(6)
O1W 0.033(3) 0.033(3) 0.033(3) -0.004(3) -0.004(3) -0.004(3)
O1 0.033(4) 0.029(4) 0.030(4) -0.004(3) 0.005(3) 0.009(3)
O2 0.038(5) 0.032(4) 0.049(5) 0.007(4) -0.003(4) 0.003(4)
O2W 0.095(17) 0.066(15) 0.041(13) -0.005(12) -0.042(13) -0.029(14)
O3 0.032(4) 0.034(4) 0.025(4) 0.004(3) -0.001(3) -0.008(3)
O3W 0.034(3) 0.034(3) 0.034(3) 0.002(3) 0.002(3) 0.002(3)
O4 0.032(4) 0.029(4) 0.029(4) -0.003(3) 0.000(3) -0.003(3)
O4W 0.027(6) 0.030(6) 0.024(6) -0.009(4) -0.001(4) -0.007(4)
O5 0.030(4) 0.034(4) 0.024(4) 0.001(3) -0.001(3) 0.000(3)
O5W 0.045(5) 0.036(4) 0.055(5) 0.008(4) 0.002(4) 0.010(4)
O6 0.032(4) 0.025(4) 0.031(4) -0.002(3) -0.002(3) 0.000(3)
O7 0.040(4) 0.024(4) 0.035(4) -0.002(3) 0.002(3) -0.005(3)
O8 0.033(4) 0.033(4) 0.029(4) -0.001(3) 0.000(3) -0.002(3)
O9 0.030(4) 0.029(4) 0.057(6) 0.007(4) -0.001(4) -0.003(3)
O10 0.069(7) 0.043(5) 0.037(5) -0.007(4) 0.009(5) -0.012(5)
O11 0.034(5) 0.046(5) 0.060(6) -0.015(5) -0.010(4) 0.007(4)
O12 0.043(6) 0.056(7) 0.125(12) 0.008(7) -0.003(7) 0.009(5)
O13 0.055(5) 0.040(5) 0.031(4) -0.013(4) 0.006(4) 0.004(4)
O14 0.043(5) 0.045(5) 0.048(5) -0.003(4) 0.007(4) -0.007(4)
O15 0.062(6) 0.038(5) 0.055(6) -0.016(4) -0.020(5) 0.015(5)
O16 0.075(9) 0.061(8) 0.183(15) -0.024(9) 0.008(9) 0.012(7)

loop_
_atom_type_symbol
_atom_type_description
_atom_type_scat_dispersion_real
_atom_type_scat_dispersion_imag
_atom_type_scat_source
C C 0.0033 0.0016 'International Tables Vol C Tables 4.2.6.8 and 6.1.1.4'
H H 0.0000 0.0000 'International Tables Vol C Tables 4.2.6.8 and 6.1.1.4'
O O 0.0106 0.0060 'International Tables Vol C Tables 4.2.6.8 and 6.1.1.4'
Ge Ge 0.1547 1.8001 'International Tables Vol C Tables 4.2.6.8 and 6.1.1.4'
Nd Nd -0.1943 3.0179 'International Tables Vol C Tables 4.2.6.8 and 6.1.1.4'

loop_
_geom_angle_atom_site_label_1
_geom_angle_atom_site_label_2
_geom_angle_atom_site_label_3
_geom_angle
_geom_angle_site_symmetry_1
_geom_angle_site_symmetry_3
O2W Nd1 O2W 47.7(14) . 5
O2W Nd1 O2W 47.7(14) . 9
O2W Nd1 O2W 47.7(14) 5 9
O2W Nd1 O1 75.1(9) . 9
O2W Nd1 O1 114.9(10) 5 9
O2W Nd1 O1 115.6(10) 9 9
O2W Nd1 O1 115.6(10) . .
O2W Nd1 O1 75.1(8) 5 .
O2W Nd1 O1 114.9(10) 9 .
O1 Nd1 O1 115.11(13) 9 .
O2W Nd1 O1 114.9(10) . 5
O2W Nd1 O1 115.6(10) 5 5
O2W Nd1 O1 75.1(9) 9 5
O1 Nd1 O1 115.11(13) 9 5
O1 Nd1 O1 115.11(13) . 5
O2W Nd1 O1W 152.2(8) . .
O2W Nd1 O1W 152.2(8) 5 .
O2W Nd1 O1W 152.2(8) 9 .
O1 Nd1 O1W 77.02(19) 9 .
O1 Nd1 O1W 77.02(19) . .
O1 Nd1 O1W 77.02(19) 5 .
O2W Nd1 O4 86.7(10) . 9
O2W Nd1 O4 86.5(10) 5 9
O2W Nd1 O4 128.9(8) 9 9
O1 Nd1 O4 58.0(2) 9 9
O1 Nd1 O4 59.1(2) . 9
O1 Nd1 O4 155.9(2) 5 9
O1W Nd1 O4 78.91(17) . 9
O2W Nd1 O4 128.9(8) . .
O2W Nd1 O4 86.7(10) 5 .
O2W Nd1 O4 86.5(10) 9 .
O1 Nd1 O4 155.9(2) 9 .
O1 Nd1 O4 58.0(2) . .
O1 Nd1 O4 59.1(2) 5 .
O1W Nd1 O4 78.91(17) . .
O4 Nd1 O4 116.39(10) 9 .
O2W Nd1 O4 86.5(10) . 5
O2W Nd1 O4 128.9(8) 5 5
O2W Nd1 O4 86.7(10) 9 5
O1 Nd1 O4 59.1(2) 9 5
O1 Nd1 O4 155.9(2) . 5
O1 Nd1 O4 58.0(2) 5 5
O1W Nd1 O4 78.91(17) . 5
O4 Nd1 O4 116.39(10) 9 5
O4 Nd1 O4 116.39(11) . 5
O2W Nd1 Ge2 86.9(9) . 9
O2W Nd1 Ge2 134.4(9) 5 9
O2W Nd1 Ge2 108.9(10) 9 9
O1 Nd1 Ge2 30.52(17) 9 9
O1 Nd1 Ge2 135.16(18) . 9
O1 Nd1 Ge2 84.60(18) 5 9
O1W Nd1 Ge2 68.53(2) . 9
O4 Nd1 Ge2 86.15(18) 9 9
O4 Nd1 Ge2 135.96(17) . 9
O4 Nd1 Ge2 30.36(18) 5 9
O2W Nd1 Ge2 108.9(10) . .
O2W Nd1 Ge2 86.9(9) 5 .
O2W Nd1 Ge2 134.4(9) 9 .
O1 Nd1 Ge2 84.60(17) 9 .
O1 Nd1 Ge2 30.52(17) . .
O1 Nd1 Ge2 135.16(18) 5 .
O1W Nd1 Ge2 68.53(2) . .
O4 Nd1 Ge2 30.36(18) 9 .
O4 Nd1 Ge2 86.15(18) . .
O4 Nd1 Ge2 135.96(17) 5 .
Ge2 Nd1 Ge2 107.40(3) 9 .
O4W Nd2 O4W 68.3(8) 9 .
O4W Nd2 O4W 68.3(8) 9 5
O4W Nd2 O4W 68.3(8) . 5
O4W Nd2 O3W 139.6(5) 9 .
O4W Nd2 O3W 139.6(5) . .
O4W Nd2 O3W 139.6(5) 5 .
O4W Nd2 O3 82.4(6) 9 .
O4W Nd2 O3 83.0(5) . .
O4W Nd2 O3 144.7(5) 5 .
O3W Nd2 O3 75.75(18) . .
O4W Nd2 O3 144.7(5) 9 5
O4W Nd2 O3 82.4(6) . 5
O4W Nd2 O3 83.0(5) 5 5
O3W Nd2 O3 75.75(18) . 5
O3 Nd2 O3 114.15(14) . 5
O4W Nd2 O3 83.0(5) 9 9
O4W Nd2 O3 144.7(5) . 9
O4W Nd2 O3 82.4(6) 5 9
O3W Nd2 O3 75.75(18) . 9
O3 Nd2 O3 114.15(14) . 9
O3 Nd2 O3 114.15(14) 5 9
O4W Nd2 O2 119.7(6) 9 .
O4W Nd2 O2 63.8(5) . .
O4W Nd2 O2 120.5(6) 5 .
O3W Nd2 O2 75.8(2) . .
O3 Nd2 O2 57.9(2) . .
O3 Nd2 O2 58.1(2) 5 .
O3 Nd2 O2 151.5(3) 9 .
O4W Nd2 O2 63.8(5) 9 9
O4W Nd2 O2 120.5(6) . 9
O4W Nd2 O2 119.7(6) 5 9
O3W Nd2 O2 75.8(2) . 9
O3 Nd2 O2 58.1(2) . 9
O3 Nd2 O2 151.5(3) 5 9
O3 Nd2 O2 57.9(2) 9 9
O2 Nd2 O2 114.16(15) . 9
O4W Nd2 O2 120.5(6) 9 5
O4W Nd2 O2 119.7(6) . 5
O4W Nd2 O2 63.8(5) 5 5
O3W Nd2 O2 75.8(2) . 5
O3 Nd2 O2 151.5(3) . 5
O3 Nd2 O2 57.9(2) 5 5
O3 Nd2 O2 58.1(2) 9 5
O2 Nd2 O2 114.16(15) . 5
O2 Nd2 O2 114.16(15) 9 5
O4W Nd2 Ge3 107.2(5) 9 .
O4W Nd2 Ge3 77.7(5) . .
O4W Nd2 Ge3 144.9(5) 5 .
O3W Nd2 Ge3 66.76(3) . .
O3 Nd2 Ge3 29.78(17) . .
O3 Nd2 Ge3 84.38(17) 5 .
O3 Nd2 Ge3 132.42(17) 9 .
O2 Nd2 Ge3 29.61(18) . .
O2 Nd2 Ge3 84.55(17) 9 .
O2 Nd2 Ge3 132.3(2) 5 .
O4W Nd2 Ge3 77.7(5) 9 9
O4W Nd2 Ge3 144.9(5) . 9
O4W Nd2 Ge3 107.2(5) 5 9
O3W Nd2 Ge3 66.76(3) . 9
O3 Nd2 Ge3 84.38(17) . 9
O3 Nd2 Ge3 132.42(17) 5 9
O3 Nd2 Ge3 29.78(17) 9 9
O2 Nd2 Ge3 132.32(19) . 9
O2 Nd2 Ge3 29.61(18) 9 9
O2 Nd2 Ge3 84.55(17) 5 9
Ge3 Nd2 Ge3 105.45(3) . 9
O8 Nd3 O13 86.5(3) 5 .
O8 Nd3 O7 78.7(3) 5 .
O13 Nd3 O7 76.7(3) . .
O8 Nd3 O9 135.7(3) 5 .
O13 Nd3 O9 117.1(3) . .
O7 Nd3 O9 140.2(3) . .
O8 Nd3 O6 70.3(3) 5 .
O13 Nd3 O6 149.0(3) . .
O7 Nd3 O6 116.5(3) . .
O9 Nd3 O6 71.9(3) . .
O8 Nd3 O5 114.3(3) 5 .
O13 Nd3 O5 134.8(3) . .
O7 Nd3 O5 69.5(3) . .
O9 Nd3 O5 76.5(3) . .
O6 Nd3 O5 75.1(3) . .
O8 Nd3 O10 73.2(3) 5 15_645
O13 Nd3 O10 79.9(3) . 15_645
O7 Nd3 O10 144.3(3) . 15_645
O9 Nd3 O10 74.9(3) . 15_645
O6 Nd3 O10 74.1(3) . 15_645
O5 Nd3 O10 143.0(3) . 15_645
O8 Nd3 O14 142.2(3) 5 15_645
O13 Nd3 O14 74.8(3) . 15_645
O7 Nd3 O14 65.2(3) . 15_645
O9 Nd3 O14 82.0(3) . 15_645
O6 Nd3 O14 135.8(3) . 15_645
O5 Nd3 O14 64.3(3) . 15_645
O10 Nd3 O14 132.7(3) 15_645 15_645
O8 Nd3 Nd4 36.3(2) 5 5
O13 Nd3 Nd4 115.9(2) . 5
O7 Nd3 Nd4 105.6(2) . 5
O9 Nd3 Nd4 100.7(2) . 5
O6 Nd3 Nd4 35.54(18) . 5
O5 Nd3 Nd4 101.72(19) . 5
O10 Nd3 Nd4 61.9(2) 15_645 5
O14 Nd3 Nd4 164.9(2) 15_645 5
O8 Nd3 Nd4 108.5(2) 5 .
O13 Nd3 Nd4 98.3(2) . .
O7 Nd3 Nd4 35.9(2) . .
O9 Nd3 Nd4 104.6(2) . .
O6 Nd3 Nd4 108.13(19) . .
O5 Nd3 Nd4 38.24(18) . .
O10 Nd3 Nd4 177.5(2) 15_645 .
O14 Nd3 Nd4 44.9(2) 15_645 .
Nd4 Nd3 Nd4 120.64(2) 5 .
O6 Nd4 O7 115.6(3) 9 .
O6 Nd4 O8 70.3(3) 9 .
O7 Nd4 O8 78.4(3) . .
O6 Nd4 O5 73.9(3) 9 .
O7 Nd4 O5 69.2(2) . .
O8 Nd4 O5 113.2(3) . .
O6 Nd4 O15 133.6(3) 9 .
O7 Nd4 O15 76.3(3) . .
O8 Nd4 O15 68.8(3) . .
O5 Nd4 O15 143.8(3) . .
O6 Nd4 O11 74.7(3) 9 .
O7 Nd4 O11 129.0(3) . .
O8 Nd4 O11 143.0(3) . .
O5 Nd4 O11 66.6(3) . .
O15 Nd4 O11 134.8(3) . .
O6 Nd4 O5W 111.7(3) 9 .
O7 Nd4 O5W 132.5(3) . .
O8 Nd4 O5W 114.6(3) . .
O5 Nd4 O5W 130.6(3) . .
O15 Nd4 O5W 68.2(3) . .
O11 Nd4 O5W 68.1(3) . .
O6 Nd4 O14 134.5(3) 9 15_645
O7 Nd4 O14 65.2(3) . 15_645
O8 Nd4 O14 142.1(3) . 15_645
O5 Nd4 O14 64.1(3) . 15_645
O15 Nd4 O14 91.8(3) . 15_645
O11 Nd4 O14 73.4(3) . 15_645
O5W Nd4 O14 85.1(3) . 15_645
O6 Nd4 Nd3 36.26(18) 9 9
O7 Nd4 Nd3 104.6(2) . 9
O8 Nd4 Nd3 35.64(18) . 9
O5 Nd4 Nd3 100.79(18) . 9
O15 Nd4 Nd3 98.2(3) . 9
O11 Nd4 Nd3 107.4(2) . 9
O5W Nd4 Nd3 110.7(2) . 9
O14 Nd4 Nd3 163.6(2) 15_645 9
O6 Nd4 Nd3 106.75(19) 9 .
O7 Nd4 Nd3 35.91(18) . .
O8 Nd4 Nd3 107.81(19) . .
O5 Nd4 Nd3 37.99(18) . .
O15 Nd4 Nd3 105.8(2) . .
O11 Nd4 Nd3 93.3(2) . .
O5W Nd4 Nd3 129.9(2) . .
O14 Nd4 Nd3 44.8(2) 15_645 .
Nd3 Nd4 Nd3 119.35(2) 9 .
O6 Ge1 O1 113.7(4) . .
O6 Ge1 O4 106.9(4) . .
O1 Ge1 O4 87.1(3) . .
O6 Ge1 C1 118.9(5) . .
O1 Ge1 C1 115.1(5) . .
O4 Ge1 C1 110.0(5) . .
O6 Ge1 Nd1 105.1(3) . .
O1 Ge1 Nd1 44.5(2) . .
O4 Ge1 Nd1 46.0(3) . .
C1 Ge1 Nd1 135.5(5) . .
O5 Ge2 O4 109.5(4) . 9
O5 Ge2 O1 98.8(4) . .
O4 Ge2 O1 89.1(4) 9 .
O5 Ge2 C4 127.2(5) . .
O4 Ge2 C4 115.6(5) 9 .
O1 Ge2 C4 107.6(5) . .
O5 Ge2 O11 81.9(3) . .
O4 Ge2 O11 83.7(4) 9 .
O1 Ge2 O11 172.6(4) . .
C4 Ge2 O11 77.4(5) . .
O5 Ge2 Nd1 96.7(3) . .
O4 Ge2 Nd1 46.7(3) 9 .
O1 Ge2 Nd1 45.5(3) . .
C4 Ge2 Nd1 134.2(4) . .
O11 Ge2 Nd1 127.1(3) . .
O7 Ge3 O2 111.1(4) . .
O7 Ge3 O3 106.0(4) . .
O2 Ge3 O3 91.3(4) . .
O7 Ge3 C7 118.0(6) . .
O2 Ge3 C7 114.7(6) . .
O3 Ge3 C7 112.3(5) . .
O7 Ge3 Nd2 104.1(3) . .
O2 Ge3 Nd2 49.4(3) . .
O3 Ge3 Nd2 44.6(3) . .
C7 Ge3 Nd2 137.4(5) . .
O8 Ge4 O3 114.1(4) . .
O8 Ge4 O2 105.1(4) . 9
O3 Ge4 O2 90.7(4) . 9
O8 Ge4 C10 121.8(6) . .
O3 Ge4 C10 113.9(6) . .
O2 Ge4 C10 105.4(7) 9 .
O8 Ge4 Nd2 107.1(3) . .
O3 Ge4 Nd2 43.8(3) . .
O2 Ge4 Nd2 49.1(3) 9 .
C10 Ge4 Nd2 130.3(5) . .
C2 C1 Ge1 114.1(9) . .
C1 C2 C3 115.3(12) . .
O10 C3 O9 123.8(13) . .
O10 C3 C2 120.3(12) . .
O9 C3 C2 115.9(12) . .
C5 C4 Ge2 110.9(10) . .
C4 C5 C6 113.5(12) . .
O12 C6 O11 122.2(13) . .
O12 C6 C5 123.7(12) . .
O11 C6 C5 114.1(11) . .
C8 C7 Ge3 115.2(10) . .
C9 C8 C7 111.5(12) . .
O14 C9 O13 120.5(12) . .
O14 C9 C8 120.1(11) . .
O13 C9 C8 119.2(11) . .
C11 C10 Ge4 112.8(13) . .
C12 C11 C10 113.5(17) . .
O16 C12 O15 119.6(16) . .
O16 C12 C11 122.4(14) . .
O15 C12 C11 118.0(13) . .
Ge1 O1 Ge2 129.2(5) . .
Ge1 O1 Nd1 105.9(3) . .
Ge2 O1 Nd1 104.0(3) . .
Ge3 O2 Ge4 132.2(5) . 5
Ge3 O2 Nd2 101.0(4) . .
Ge4 O2 Nd2 100.5(4) 5 .
Ge4 O3 Ge3 126.1(4) . .
Ge4 O3 Nd2 107.2(3) . .
Ge3 O3 Nd2 105.6(4) . .
Ge2 O4 Ge1 125.5(4) 5 .
Ge2 O4 Nd1 103.0(3) 5 .
Ge1 O4 Nd1 103.6(3) . .
Ge2 O5 Nd3 125.6(4) . .
Ge2 O5 Nd4 114.2(4) . .
Nd3 O5 Nd4 103.8(3) . .
Ge1 O6 Nd4 130.5(4) . 5
Ge1 O6 Nd3 117.1(4) . .
Nd4 O6 Nd3 108.2(3) 5 .
Ge3 O7 Nd3 118.5(4) . .
Ge3 O7 Nd4 125.5(4) . .
Nd3 O7 Nd4 108.2(3) . .
Ge4 O8 Nd3 130.0(4) . 9
Ge4 O8 Nd4 118.8(4) . .
Nd3 O8 Nd4 108.1(3) 9 .
C3 O9 Nd3 140.1(9) . .
C3 O10 Nd3 138.1(9) . 15_645
C6 O11 Ge2 109.9(8) . .
C6 O11 Nd4 143.6(9) . .
Ge2 O11 Nd4 96.2(3) . .
C9 O13 Nd3 156.3(8) . .
C9 O14 Nd3 123.6(8) . 15_645
C9 O14 Nd4 146.0(8) . 15_645
Nd3 O14 Nd4 90.3(3) 15_645 15_645
C12 O15 Nd4 143.2(11) . .

loop_
_geom_bond_atom_site_label_1
_geom_bond_atom_site_label_2
_geom_bond_distance
_geom_bond_site_symmetry_2
Nd1 O2W 2.40(3) .
Nd1 O2W 2.40(3) 5
Nd1 O2W 2.40(3) 9
Nd1 O1 2.548(8) 9
Nd1 O1 2.548(8) .
Nd1 O1 2.548(8) 5
Nd1 O1W 2.563(14) .
Nd1 O4 2.587(8) 9
Nd1 O4 2.587(8) .
Nd1 O4 2.587(8) 5
Nd1 Ge2 3.4649(12) 9
Nd1 Ge2 3.4649(12) .
Nd2 O4W 2.47(2) 9
Nd2 O4W 2.47(2) .
Nd2 O4W 2.47(2) 5
Nd2 O3W 2.517(15) .
Nd2 O3 2.556(8) .
Nd2 O3 2.556(8) 5
Nd2 O3 2.556(8) 9
Nd2 O2 2.711(9) .
Nd2 O2 2.711(9) 9
Nd2 O2 2.711(9) 5
Nd2 Ge3 3.5048(12) .
Nd2 Ge3 3.5048(12) 9
Nd3 O8 2.365(8) 5
Nd3 O13 2.374(8) .
Nd3 O7 2.387(8) .
Nd3 O9 2.400(8) .
Nd3 O6 2.402(7) .
Nd3 O5 2.451(8) .
Nd3 O10 2.525(9) 15_645
Nd3 O14 2.728(10) 15_645
Nd3 Nd4 3.8589(8) 5
Nd3 Nd4 3.8680(8) .
Nd4 O6 2.361(8) 9
Nd4 O7 2.389(8) .
Nd4 O8 2.403(8) .
Nd4 O5 2.465(8) .
Nd4 O15 2.476(9) .
Nd4 O11 2.477(9) .
Nd4 O5W 2.479(8) .
Nd4 O14 2.730(10) 15_645
Nd4 Nd3 3.8589(8) 9
Ge1 O6 1.745(7) .
Ge1 O1 1.795(8) .
Ge1 O4 1.819(8) .
Ge1 C1 1.944(12) .
Ge2 O5 1.769(8) .
Ge2 O4 1.797(8) 9
Ge2 O1 1.813(7) .
Ge2 C4 1.957(14) .
Ge2 O11 2.320(10) .
Ge3 O7 1.738(8) .
Ge3 O2 1.764(9) .
Ge3 O3 1.807(7) .
Ge3 C7 1.923(13) .
Ge4 O8 1.718(8) .
Ge4 O3 1.787(7) .
Ge4 O2 1.811(8) 9
Ge4 C10 1.909(15) .
C1 C2 1.513(18) .
C2 C3 1.520(18) .
C3 O10 1.212(16) .
C3 O9 1.258(15) .
C4 C5 1.463(18) .
C5 C6 1.486(19) .
C6 O12 1.189(17) .
C6 O11 1.308(14) .
C7 C8 1.55(2) .
C8 C9 1.48(2) .
C9 O14 1.270(16) .
C9 O13 1.282(14) .
C10 C11 1.50(3) .
C11 C12 1.50(2) .
C12 O16 1.22(2) .
C12 O15 1.270(16) .
O2 Ge4 1.811(8) 5
O4 Ge2 1.797(8) 5
O6 Nd4 2.361(8) 5
O8 Nd3 2.365(8) 9
O10 Nd3 2.525(9) 15_645
O14 Nd3 2.728(10) 15_645
O14 Nd4 2.730(9) 15_645

loop_
_geom_torsion_atom_site_label_1
_geom_torsion_atom_site_label_2
_geom_torsion_atom_site_label_3
_geom_torsion_atom_site_label_4
_geom_torsion
_geom_torsion_site_symmetry_1
_geom_torsion_site_symmetry_4
O8 Nd3 Nd4 O6 -75.1(3) 5 9
O13 Nd3 Nd4 O6 -164.1(3) . 9
O7 Nd3 Nd4 O6 -110.8(4) . 9
O9 Nd3 Nd4 O6 75.0(3) . 9
O6 Nd3 Nd4 O6 -0.5(2) . 9
O5 Nd3 Nd4 O6 31.0(3) . 9
O10 Nd3 Nd4 O6 152(6) 15_645 9
O14 Nd3 Nd4 O6 137.3(4) 15_645 9
Nd4 Nd3 Nd4 O6 -37.22(19) 5 9
O8 Nd3 Nd4 O7 35.7(4) 5 .
O13 Nd3 Nd4 O7 -53.4(4) . .
O9 Nd3 Nd4 O7 -174.3(4) . .
O6 Nd3 Nd4 O7 110.3(4) . .
O5 Nd3 Nd4 O7 141.8(4) . .
O10 Nd3 Nd4 O7 -97(6) 15_645 .
O14 Nd3 Nd4 O7 -111.9(5) 15_645 .
Nd4 Nd3 Nd4 O7 73.5(3) 5 .
O8 Nd3 Nd4 O8 -0.9(2) 5 .
O13 Nd3 Nd4 O8 -90.0(3) . .
O7 Nd3 Nd4 O8 -36.6(4) . .
O9 Nd3 Nd4 O8 149.1(3) . .
O6 Nd3 Nd4 O8 73.7(3) . .
O5 Nd3 Nd4 O8 105.2(4) . .
O10 Nd3 Nd4 O8 -134(6) 15_645 .
O14 Nd3 Nd4 O8 -148.5(4) 15_645 .
Nd4 Nd3 Nd4 O8 36.9(2) 5 .
O8 Nd3 Nd4 O5 -106.1(4) 5 .
O13 Nd3 Nd4 O5 164.8(4) . .
O7 Nd3 Nd4 O5 -141.8(4) . .
O9 Nd3 Nd4 O5 43.9(4) . .
O6 Nd3 Nd4 O5 -31.5(3) . .
O10 Nd3 Nd4 O5 121(6) 15_645 .
O14 Nd3 Nd4 O5 106.3(4) 15_645 .
Nd4 Nd3 Nd4 O5 -68.3(3) 5 .
O8 Nd3 Nd4 O15 71.4(3) 5 .
O13 Nd3 Nd4 O15 -17.7(3) . .
O7 Nd3 Nd4 O15 35.7(4) . .
O9 Nd3 Nd4 O15 -138.6(4) . .
O6 Nd3 Nd4 O15 146.0(3) . .
O5 Nd3 Nd4 O15 177.5(4) . .
O10 Nd3 Nd4 O15 -61(6) 15_645 .
O14 Nd3 Nd4 O15 -76.2(4) 15_645 .
Nd4 Nd3 Nd4 O15 109.2(3) 5 .
O8 Nd3 Nd4 O11 -150.0(3) 5 .
O13 Nd3 Nd4 O11 120.9(3) . .
O7 Nd3 Nd4 O11 174.3(4) . .
O9 Nd3 Nd4 O11 0.0(3) . .
O6 Nd3 Nd4 O11 -75.4(3) . .
O5 Nd3 Nd4 O11 -43.9(4) . .
O10 Nd3 Nd4 O11 77(6) 15_645 .
O14 Nd3 Nd4 O11 62.4(4) 15_645 .
Nd4 Nd3 Nd4 O11 -112.2(2) 5 .
O8 Nd3 Nd4 O5W 145.9(4) 5 .
O13 Nd3 Nd4 O5W 56.9(4) . .
O7 Nd3 Nd4 O5W 110.3(5) . .
O9 Nd3 Nd4 O5W -64.0(4) . .
O6 Nd3 Nd4 O5W -139.5(4) . .
O5 Nd3 Nd4 O5W -108.0(4) . .
O10 Nd3 Nd4 O5W 13(6) 15_645 .
O14 Nd3 Nd4 O5W -1.6(4) 15_645 .
Nd4 Nd3 Nd4 O5W -176.2(3) 5 .
O8 Nd3 Nd4 O14 147.6(4) 5 15_645
O13 Nd3 Nd4 O14 58.5(4) . 15_645
O7 Nd3 Nd4 O14 111.9(5) . 15_645
O9 Nd3 Nd4 O14 -62.4(4) . 15_645
O6 Nd3 Nd4 O14 -137.8(4) . 15_645
O5 Nd3 Nd4 O14 -106.3(4) . 15_645
O10 Nd3 Nd4 O14 15(6) 15_645 15_645
Nd4 Nd3 Nd4 O14 -174.6(3) 5 15_645
O8 Nd3 Nd4 Nd3 -37.9(2) 5 9
O13 Nd3 Nd4 Nd3 -127.0(2) . 9
O7 Nd3 Nd4 Nd3 -73.6(3) . 9
O9 Nd3 Nd4 Nd3 112.1(2) . 9
O6 Nd3 Nd4 Nd3 36.70(19) . 9
O5 Nd3 Nd4 Nd3 68.2(3) . 9
O10 Nd3 Nd4 Nd3 -171(6) 15_645 9
O14 Nd3 Nd4 Nd3 174.5(3) 15_645 9
Nd4 Nd3 Nd4 Nd3 -0.05(5) 5 9
O2W Nd1 Ge1 O6 167.6(14) . .
O2W Nd1 Ge1 O6 172.7(10) 5 .
O2W Nd1 Ge1 O6 -144.0(9) 9 .
O1 Nd1 Ge1 O6 49.9(3) 9 .
O1 Nd1 Ge1 O6 108.6(4) . .
O1 Nd1 Ge1 O6 -71.3(3) 5 .
O1W Nd1 Ge1 O6 6.5(3) . .
O4 Nd1 Ge1 O6 86.1(3) 9 .
O4 Nd1 Ge1 O6 -99.1(4) . .
O4 Nd1 Ge1 O6 -38.7(4) 5 .
Ge2 Nd1 Ge1 O6 5.9(3) 9 .
Ge2 Nd1 Ge1 O6 84.6(3) . .
O2W Nd1 Ge1 O1 59.0(14) . .
O2W Nd1 Ge1 O1 64.1(11) 5 .
O2W Nd1 Ge1 O1 107.4(10) 9 .
O1 Nd1 Ge1 O1 -58.7(2) 9 .
O1 Nd1 Ge1 O1 -180.0(5) 5 .
O1W Nd1 Ge1 O1 -102.2(4) . .
O4 Nd1 Ge1 O1 -22.6(4) 9 .
O4 Nd1 Ge1 O1 152.3(5) . .
O4 Nd1 Ge1 O1 -147.3(4) 5 .
Ge2 Nd1 Ge1 O1 -102.8(4) 9 .
Ge2 Nd1 Ge1 O1 -24.1(4) . .
O2W Nd1 Ge1 O4 -93.3(14) . .
O2W Nd1 Ge1 O4 -88.2(11) 5 .
O2W Nd1 Ge1 O4 -44.8(9) 9 .
O1 Nd1 Ge1 O4 149.0(4) 9 .
O1 Nd1 Ge1 O4 -152.3(5) . .
O1 Nd1 Ge1 O4 27.8(4) 5 .
O1W Nd1 Ge1 O4 105.6(3) . .
O4 Nd1 Ge1 O4 -174.8(5) 9 .
O4 Nd1 Ge1 O4 60.45(15) 5 .
Ge2 Nd1 Ge1 O4 105.0(3) 9 .
Ge2 Nd1 Ge1 O4 -176.3(3) . .
O2W Nd1 Ge1 C1 -21.1(14) . .
O2W Nd1 Ge1 C1 -16.0(11) 5 .
O2W Nd1 Ge1 C1 27.4(10) 9 .
O1 Nd1 Ge1 C1 -138.8(6) 9 .
O1 Nd1 Ge1 C1 -80.1(7) . .
O1 Nd1 Ge1 C1 100.0(6) 5 .
O1W Nd1 Ge1 C1 177.8(6) . .
O4 Nd1 Ge1 C1 -102.6(6) 9 .
O4 Nd1 Ge1 C1 72.2(6) . .
O4 Nd1 Ge1 C1 132.6(6) 5 .
Ge2 Nd1 Ge1 C1 177.2(5) 9 .
Ge2 Nd1 Ge1 C1 -104.1(6) . .
O2W Nd1 Ge2 O5 155.7(9) . .
O2W Nd1 Ge2 O5 -161.2(10) 5 .
O2W Nd1 Ge2 O5 -155.5(14) 9 .
O1 Nd1 Ge2 O5 83.5(3) 9 .
O1 Nd1 Ge2 O5 -95.8(4) . .
O1 Nd1 Ge2 O5 -37.1(4) 5 .
O1W Nd1 Ge2 O5 5.3(2) . .
O4 Nd1 Ge2 O5 110.5(4) 9 .
O4 Nd1 Ge2 O5 -74.3(3) . .
O4 Nd1 Ge2 O5 50.6(4) 5 .
Ge2 Nd1 Ge2 O5 62.9(2) 9 .
O2W Nd1 Ge2 O4 45.2(10) . 9
O2W Nd1 Ge2 O4 88.3(10) 5 9
O2W Nd1 Ge2 O4 93.9(14) 9 9
O1 Nd1 Ge2 O4 -27.1(4) 9 9
O1 Nd1 Ge2 O4 153.7(5) . 9
O1 Nd1 Ge2 O4 -147.7(4) 5 9
O1W Nd1 Ge2 O4 -105.2(3) . 9
O4 Nd1 Ge2 O4 175.2(5) . 9
O4 Nd1 Ge2 O4 -59.97(16) 5 9
Ge2 Nd1 Ge2 O4 -47.6(3) 9 9
O2W Nd1 Ge2 O1 -108.5(10) . .
O2W Nd1 Ge2 O1 -65.4(10) 5 .
O2W Nd1 Ge2 O1 -59.8(14) 9 .
O1 Nd1 Ge2 O1 179.2(5) 9 .
O1 Nd1 Ge2 O1 58.60(19) 5 .
O1W Nd1 Ge2 O1 101.1(4) . .
O4 Nd1 Ge2 O1 -153.7(5) 9 .
O4 Nd1 Ge2 O1 21.5(4) . .
O4 Nd1 Ge2 O1 146.3(4) 5 .
Ge2 Nd1 Ge2 O1 158.7(4) 9 .
O2W Nd1 Ge2 C4 -39.8(11) . .
O2W Nd1 Ge2 C4 3.3(11) 5 .
O2W Nd1 Ge2 C4 9.0(15) 9 .
O1 Nd1 Ge2 C4 -112.0(6) 9 .
O1 Nd1 Ge2 C4 68.8(7) . .
O1 Nd1 Ge2 C4 127.4(6) 5 .
O1W Nd1 Ge2 C4 169.8(6) . .
O4 Nd1 Ge2 C4 -85.0(6) 9 .
O4 Nd1 Ge2 C4 90.2(6) . .
O4 Nd1 Ge2 C4 -144.9(6) 5 .
Ge2 Nd1 Ge2 C4 -132.6(6) 9 .
O2W Nd1 Ge2 O11 70.8(9) . .
O2W Nd1 Ge2 O11 113.9(10) 5 .
O2W Nd1 Ge2 O11 119.5(14) 9 .
O1 Nd1 Ge2 O11 -1.5(3) 9 .
O1 Nd1 Ge2 O11 179.3(5) . .
O1 Nd1 Ge2 O11 -122.1(4) 5 .
O1W Nd1 Ge2 O11 -79.6(3) . .
O4 Nd1 Ge2 O11 25.6(4) 9 .
O4 Nd1 Ge2 O11 -159.2(3) . .
O4 Nd1 Ge2 O11 -34.4(4) 5 .
Ge2 Nd1 Ge2 O11 -22.0(3) 9 .
O4W Nd2 Ge3 O7 -133.7(6) 9 .
O4W Nd2 Ge3 O7 163.9(6) . .
O4W Nd2 Ge3 O7 149.7(9) 5 .
O3W Nd2 Ge3 O7 3.5(3) . .
O3 Nd2 Ge3 O7 -98.6(4) . .
O3 Nd2 Ge3 O7 80.4(3) 5 .
O3 Nd2 Ge3 O7 -37.4(4) 9 .
O2 Nd2 Ge3 O7 105.9(5) . .
O2 Nd2 Ge3 O7 -73.3(3) 9 .
O2 Nd2 Ge3 O7 44.7(4) 5 .
Ge3 Nd2 Ge3 O7 -52.1(3) 9 .
O4W Nd2 Ge3 O2 120.4(6) 9 .
O4W Nd2 Ge3 O2 58.0(7) . .
O4W Nd2 Ge3 O2 43.8(10) 5 .
O3W Nd2 Ge3 O2 -102.4(4) . .
O3 Nd2 Ge3 O2 155.5(5) . .
O3 Nd2 Ge3 O2 -25.5(4) 5 .
O3 Nd2 Ge3 O2 -143.3(4) 9 .
O2 Nd2 Ge3 O2 -179.2(6) 9 .
O2 Nd2 Ge3 O2 -61.2(2) 5 .
Ge3 Nd2 Ge3 O2 -158.0(4) 9 .
O4W Nd2 Ge3 O3 -35.1(6) 9 .
O4W Nd2 Ge3 O3 -97.5(6) . .
O4W Nd2 Ge3 O3 -111.7(9) 5 .
O3W Nd2 Ge3 O3 102.2(3) . .
O3 Nd2 Ge3 O3 179.1(5) 5 .
O3 Nd2 Ge3 O3 61.24(19) 9 .
O2 Nd2 Ge3 O3 -155.5(5) . .
O2 Nd2 Ge3 O3 25.4(4) 9 .
O2 Nd2 Ge3 O3 143.3(4) 5 .
Ge3 Nd2 Ge3 O3 46.5(4) 9 .
O4W Nd2 Ge3 C7 37.2(8) 9 .
O4W Nd2 Ge3 C7 -25.2(9) . .
O4W Nd2 Ge3 C7 -39.4(11) 5 .
O3W Nd2 Ge3 C7 174.5(7) . .
O3 Nd2 Ge3 C7 72.3(7) . .
O3 Nd2 Ge3 C7 -108.7(7) 5 .
O3 Nd2 Ge3 C7 133.5(7) 9 .
O2 Nd2 Ge3 C7 -83.2(8) . .
O2 Nd2 Ge3 C7 97.6(7) 9 .
O2 Nd2 Ge3 C7 -144.4(7) 5 .
Ge3 Nd2 Ge3 C7 118.8(7) 9 .
O4W Nd2 Ge4 O8 -155.1(6) 9 .
O4W Nd2 Ge4 O8 142.7(6) . .
O4W Nd2 Ge4 O8 -141.1(9) 5 .
O3W Nd2 Ge4 O8 5.4(3) . .
O3 Nd2 Ge4 O8 107.2(4) . .
O3 Nd2 Ge4 O8 47.4(4) 5 .
O3 Nd2 Ge4 O8 -71.2(3) 9 .
O2 Nd2 Ge4 O8 82.5(3) . .
O2 Nd2 Ge4 O8 -95.4(5) 9 .
O2 Nd2 Ge4 O8 -35.1(4) 5 .
Ge3 Nd2 Ge4 O8 82.3(3) . .
Ge3 Nd2 Ge4 O8 -71.3(3) 9 .
O4W Nd2 Ge4 O3 97.7(6) 9 .
O4W Nd2 Ge4 O3 35.5(6) . .
O4W Nd2 Ge4 O3 111.8(10) 5 .
O3W Nd2 Ge4 O3 -101.8(4) . .
O3 Nd2 Ge4 O3 -59.7(2) 5 .
O3 Nd2 Ge4 O3 -178.4(5) 9 .
O2 Nd2 Ge4 O3 -24.7(4) . .
O2 Nd2 Ge4 O3 157.4(5) 9 .
O2 Nd2 Ge4 O3 -142.3(4) 5 .
Ge3 Nd2 Ge4 O3 -24.9(4) . .
Ge3 Nd2 Ge4 O3 -178.4(4) 9 .
O4W Nd2 Ge4 O2 -59.7(7) 9 9
O4W Nd2 Ge4 O2 -121.9(7) . 9
O4W Nd2 Ge4 O2 -45.7(10) 5 9
O3W Nd2 Ge4 O2 100.8(4) . 9
O3 Nd2 Ge4 O2 -157.4(5) . 9
O3 Nd2 Ge4 O2 142.8(4) 5 9
O3 Nd2 Ge4 O2 24.2(4) 9 9
O2 Nd2 Ge4 O2 177.9(6) . 9
O2 Nd2 Ge4 O2 60.3(2) 5 9
Ge3 Nd2 Ge4 O2 177.7(4) . 9
Ge3 Nd2 Ge4 O2 24.1(4) 9 9
O4W Nd2 Ge4 C10 14.4(9) 9 .
O4W Nd2 Ge4 C10 -47.8(9) . .
O4W Nd2 Ge4 C10 28.4(12) 5 .
O3W Nd2 Ge4 C10 174.9(8) . .
O3 Nd2 Ge4 C10 -83.3(9) . .
O3 Nd2 Ge4 C10 -143.1(8) 5 .
O3 Nd2 Ge4 C10 98.3(8) 9 .
O2 Nd2 Ge4 C10 -108.0(8) . .
O2 Nd2 Ge4 C10 74.1(9) 9 .
O2 Nd2 Ge4 C10 134.3(8) 5 .
Ge3 Nd2 Ge4 C10 -108.2(8) . .
Ge3 Nd2 Ge4 C10 98.2(8) 9 .
O6 Ge1 C1 C2 -90.4(12) . .
O1 Ge1 C1 C2 49.5(13) . .
O4 Ge1 C1 C2 146.0(11) . .
Nd1 Ge1 C1 C2 99.2(11) . .
Ge1 C1 C2 C3 42.8(17) . .
C1 C2 C3 O10 142.6(14) . .
C1 C2 C3 O9 -38.4(19) . .
O5 Ge2 C4 C5 -99.2(11) . .
O4 Ge2 C4 C5 46.7(12) 9 .
O1 Ge2 C4 C5 144.5(10) . .
O11 Ge2 C4 C5 -29.8(10) . .
Nd1 Ge2 C4 C5 100.2(11) . .
Ge2 C4 C5 C6 43.3(16) . .
C4 C5 C6 O12 153.5(16) . .
C4 C5 C6 O11 -29.7(19) . .
O7 Ge3 C7 C8 -92.9(12) . .
O2 Ge3 C7 C8 40.9(13) . .
O3 Ge3 C7 C8 143.3(10) . .
Nd2 Ge3 C7 C8 97.0(11) . .
Ge3 C7 C8 C9 61.0(16) . .
C7 C8 C9 O14 135.5(12) . .
C7 C8 C9 O13 -50.0(18) . .
O8 Ge4 C10 C11 -91.8(17) . .
O3 Ge4 C10 C11 51.2(17) . .
O2 Ge4 C10 C11 149.0(15) 9 .
Nd2 Ge4 C10 C11 100.0(16) . .
Ge4 C10 C11 C12 43(3) . .
C10 C11 C12 O16 142(2) . .
C10 C11 C12 O15 -40(3) . .
O6 Ge1 O1 Ge2 36.2(7) . .
O4 Ge1 O1 Ge2 143.4(6) . .
C1 Ge1 O1 Ge2 -105.9(7) . .
Nd1 Ge1 O1 Ge2 123.8(7) . .
O6 Ge1 O1 Nd1 -87.6(4) . .
O4 Ge1 O1 Nd1 19.6(3) . .
C1 Ge1 O1 Nd1 130.3(5) . .
O5 Ge2 O1 Ge1 -33.8(6) . .
O4 Ge2 O1 Ge1 -143.4(6) 9 .
C4 Ge2 O1 Ge1 100.0(7) . .
O11 Ge2 O1 Ge1 -129(3) . .
Nd1 Ge2 O1 Ge1 -124.6(7) . .
O5 Ge2 O1 Nd1 90.8(4) . .
O4 Ge2 O1 Nd1 -18.8(3) 9 .
C4 Ge2 O1 Nd1 -135.5(5) . .
O11 Ge2 O1 Nd1 -4(3) . .
O2W Nd1 O1 Ge1 -137.6(10) . .
O2W Nd1 O1 Ge1 -111.6(11) 5 .
O2W Nd1 O1 Ge1 -84.5(10) 9 .
O1 Nd1 O1 Ge1 137.54(9) 9 .
O1 Nd1 O1 Ge1 0.1(6) 5 .
O1W Nd1 O1 Ge1 68.8(3) . .
O4 Nd1 O1 Ge1 153.5(5) 9 .
O4 Nd1 O1 Ge1 -16.1(3) . .
O4 Nd1 O1 Ge1 67.5(7) 5 .
Ge2 Nd1 O1 Ge1 108.9(3) 9 .
Ge2 Nd1 O1 Ge1 138.4(6) . .
O2W Nd1 O1 Ge2 84.0(10) . .
O2W Nd1 O1 Ge2 110.0(11) 5 .
O2W Nd1 O1 Ge2 137.1(10) 9 .
O1 Nd1 O1 Ge2 -0.9(6) 9 .
O1 Nd1 O1 Ge2 -138.34(8) 5 .
O1W Nd1 O1 Ge2 -69.6(3) . .
O4 Nd1 O1 Ge2 15.1(3) 9 .
O4 Nd1 O1 Ge2 -154.5(5) . .
O4 Nd1 O1 Ge2 -70.9(7) 5 .
Ge2 Nd1 O1 Ge2 -29.5(5) 9 .
O7 Ge3 O2 Ge4 24.5(9) . 5
O3 Ge3 O2 Ge4 132.2(7) . 5
C7 Ge3 O2 Ge4 -112.4(8) . 5
Nd2 Ge3 O2 Ge4 115.3(9) . 5
O7 Ge3 O2 Nd2 -90.8(4) . .
O3 Ge3 O2 Nd2 17.0(4) . .
C7 Ge3 O2 Nd2 132.3(5) . .
O4W Nd2 O2 Ge3 -71.6(7) 9 .
O4W Nd2 O2 Ge3 -112.6(7) . .
O4W Nd2 O2 Ge3 -152.5(6) 5 .
O3W Nd2 O2 Ge3 67.8(3) . .
O3 Nd2 O2 Ge3 -14.1(3) . .
O3 Nd2 O2 Ge3 149.7(5) 5 .
O3 Nd2 O2 Ge3 67.7(6) 9 .
O2 Nd2 O2 Ge3 0.9(6) 9 .
O2 Nd2 O2 Ge3 134.75(10) 5 .
Ge3 Nd2 O2 Ge3 29.2(5) 9 .
O4W Nd2 O2 Ge4 151.3(6) 9 5
O4W Nd2 O2 Ge4 110.4(7) . 5
O4W Nd2 O2 Ge4 70.4(7) 5 5
O3W Nd2 O2 Ge4 -69.2(3) . 5
O3 Nd2 O2 Ge4 -151.1(5) . 5
O3 Nd2 O2 Ge4 12.7(3) 5 5
O3 Nd2 O2 Ge4 -69.4(6) 9 5
O2 Nd2 O2 Ge4 -136.16(9) 9 5
O2 Nd2 O2 Ge4 -2.3(6) 5 5
Ge3 Nd2 O2 Ge4 -137.0(6) . 5
Ge3 Nd2 O2 Ge4 -107.8(3) 9 5
O8 Ge4 O3 Ge3 35.0(7) . .
O2 Ge4 O3 Ge3 141.9(6) 9 .
C10 Ge4 O3 Ge3 -110.9(8) . .
Nd2 Ge4 O3 Ge3 125.0(7) . .
O8 Ge4 O3 Nd2 -90.0(4) . .
O2 Ge4 O3 Nd2 16.9(4) 9 .
C10 Ge4 O3 Nd2 124.0(7) . .
O7 Ge3 O3 Ge4 -31.7(7) . .
O2 Ge3 O3 Ge4 -144.1(6) . .
C7 Ge3 O3 Ge4 98.5(7) . .
Nd2 Ge3 O3 Ge4 -125.7(7) . .
O7 Ge3 O3 Nd2 94.0(4) . .
O2 Ge3 O3 Nd2 -18.4(4) . .
C7 Ge3 O3 Nd2 -135.8(6) . .
O4W Nd2 O3 Ge4 -77.0(6) 9 .
O4W Nd2 O3 Ge4 -145.9(6) . .
O4W Nd2 O3 Ge4 -110.8(10) 5 .
O3W Nd2 O3 Ge4 68.7(3) . .
O3 Nd2 O3 Ge4 135.61(9) 5 .
O3 Nd2 O3 Ge4 1.8(5) 9 .
O2 Nd2 O3 Ge4 150.6(5) . .
O2 Nd2 O3 Ge4 -13.2(3) 9 .
O2 Nd2 O3 Ge4 68.9(6) 5 .
Ge3 Nd2 O3 Ge4 136.6(6) . .
Ge3 Nd2 O3 Ge4 1.3(3) 9 .
O4W Nd2 O3 Ge3 146.4(6) 9 .
O4W Nd2 O3 Ge3 77.4(6) . .
O4W Nd2 O3 Ge3 112.6(10) 5 .
O3W Nd2 O3 Ge3 -67.9(3) . .
O3 Nd2 O3 Ge3 -1.0(5) 5 .
O3 Nd2 O3 Ge3 -134.83(9) 9 .
O2 Nd2 O3 Ge3 14.0(3) . .
O2 Nd2 O3 Ge3 -149.8(5) 9 .
O2 Nd2 O3 Ge3 -67.8(6) 5 .
Ge3 Nd2 O3 Ge3 -135.3(3) 9 .
O6 Ge1 O4 Ge2 -22.4(6) . 5
O1 Ge1 O4 Ge2 -136.2(6) . 5
C1 Ge1 O4 Ge2 108.0(7) . 5
Nd1 Ge1 O4 Ge2 -117.2(6) . 5
O6 Ge1 O4 Nd1 94.8(4) . .
O1 Ge1 O4 Nd1 -19.1(3) . .
C1 Ge1 O4 Nd1 -134.8(5) . .
O2W Nd1 O4 Ge2 -113.6(14) . 5
O2W Nd1 O4 Ge2 -137.8(10) 5 5
O2W Nd1 O4 Ge2 -90.0(9) 9 5
O1 Nd1 O4 Ge2 67.5(7) 9 5
O1 Nd1 O4 Ge2 147.7(4) . 5
O1 Nd1 O4 Ge2 -15.2(3) 5 5
O1W Nd1 O4 Ge2 66.2(3) . 5
O4 Nd1 O4 Ge2 137.79(10) 9 5
O4 Nd1 O4 Ge2 -5.4(5) 5 5
Ge2 Nd1 O4 Ge2 23.9(5) 9 5
Ge2 Nd1 O4 Ge2 135.1(3) . 5
O2W Nd1 O4 Ge1 114.4(14) . .
O2W Nd1 O4 Ge1 90.2(10) 5 .
O2W Nd1 O4 Ge1 138.0(9) 9 .
O1 Nd1 O4 Ge1 -64.5(7) 9 .
O1 Nd1 O4 Ge1 15.7(3) . .
O1 Nd1 O4 Ge1 -147.2(4) 5 .
O1W Nd1 O4 Ge1 -65.8(3) . .
O4 Nd1 O4 Ge1 5.8(5) 9 .
O4 Nd1 O4 Ge1 -137.37(10) 5 .
Ge2 Nd1 O4 Ge1 -108.1(3) 9 .
Ge2 Nd1 O4 Ge1 3.1(3) . .
O4 Ge2 O5 Nd3 158.7(4) 9 .
O1 Ge2 O5 Nd3 66.5(5) . .
C4 Ge2 O5 Nd3 -53.6(7) . .
O11 Ge2 O5 Nd3 -121.0(5) . .
Nd1 Ge2 O5 Nd3 112.4(4) . .
O4 Ge2 O5 Nd4 -71.4(5) 9 .
O1 Ge2 O5 Nd4 -163.6(4) . .
C4 Ge2 O5 Nd4 76.3(6) . .
O11 Ge2 O5 Nd4 8.9(4) . .
Nd1 Ge2 O5 Nd4 -117.7(3) . .
O8 Nd3 O5 Ge2 -136.8(4) 5 .
O13 Nd3 O5 Ge2 112.5(5) . .
O7 Nd3 O5 Ge2 156.7(6) . .
O9 Nd3 O5 Ge2 -2.4(5) . .
O6 Nd3 O5 Ge2 -77.0(5) . .
O10 Nd3 O5 Ge2 -42.5(8) 15_645 .
O14 Nd3 O5 Ge2 85.1(5) 15_645 .
Nd4 Nd3 O5 Ge2 -100.8(4) 5 .
Nd4 Nd3 O5 Ge2 133.9(6) . .
O8 Nd3 O5 Nd4 89.3(3) 5 .
O13 Nd3 O5 Nd4 -21.4(5) . .
O7 Nd3 O5 Nd4 22.8(3) . .
O9 Nd3 O5 Nd4 -136.3(3) . .
O6 Nd3 O5 Nd4 149.1(3) . .
O10 Nd3 O5 Nd4 -176.4(4) 15_645 .
O14 Nd3 O5 Nd4 -48.7(3) 15_645 .
Nd4 Nd3 O5 Nd4 125.3(2) 5 .
O6 Nd4 O5 Ge2 70.9(4) 9 .
O7 Nd4 O5 Ge2 -162.8(5) . .
O8 Nd4 O5 Ge2 130.5(4) . .
O15 Nd4 O5 Ge2 -144.1(5) . .
O11 Nd4 O5 Ge2 -9.0(4) . .
O5W Nd4 O5 Ge2 -34.1(6) . .
O14 Nd4 O5 Ge2 -91.2(4) 15_645 .
Nd3 Nd4 O5 Ge2 95.4(4) 9 .
Nd3 Nd4 O5 Ge2 -140.0(6) . .
O6 Nd4 O5 Nd3 -149.1(3) 9 .
O7 Nd4 O5 Nd3 -22.8(3) . .
O8 Nd4 O5 Nd3 -89.5(3) . .
O15 Nd4 O5 Nd3 -4.1(6) . .
O11 Nd4 O5 Nd3 131.0(4) . .
O5W Nd4 O5 Nd3 105.9(4) . .
O14 Nd4 O5 Nd3 48.8(3) 15_645 .
Nd3 Nd4 O5 Nd3 -124.5(2) 9 .
O1 Ge1 O6 Nd4 146.3(5) . 5
O4 Ge1 O6 Nd4 51.9(6) . 5
C1 Ge1 O6 Nd4 -73.3(7) . 5
Nd1 Ge1 O6 Nd4 99.8(5) . 5
O1 Ge1 O6 Nd3 -59.6(5) . .
O4 Ge1 O6 Nd3 -154.0(4) . .
C1 Ge1 O6 Nd3 80.9(6) . .
Nd1 Ge1 O6 Nd3 -106.1(3) . .
O8 Nd3 O6 Ge1 -173.5(5) 5 .
O13 Nd3 O6 Ge1 -130.0(5) . .
O7 Nd3 O6 Ge1 120.7(4) . .
O9 Nd3 O6 Ge1 -17.1(4) . .
O5 Nd3 O6 Ge1 63.2(4) . .
O10 Nd3 O6 Ge1 -96.0(5) 15_645 .
O14 Nd3 O6 Ge1 39.9(6) 15_645 .
Nd4 Nd3 O6 Ge1 -159.6(6) 5 .
Nd4 Nd3 O6 Ge1 82.8(4) . .
O8 Nd3 O6 Nd4 -13.9(3) 5 5
O13 Nd3 O6 Nd4 29.6(7) . 5
O7 Nd3 O6 Nd4 -79.7(4) . 5
O9 Nd3 O6 Nd4 142.5(4) . 5
O5 Nd3 O6 Nd4 -137.2(3) . 5
O10 Nd3 O6 Nd4 63.5(4) 15_645 5
O14 Nd3 O6 Nd4 -160.5(3) 15_645 5
Nd4 Nd3 O6 Nd4 -117.7(2) . 5
O2 Ge3 O7 Nd3 -57.5(6) . .
O3 Ge3 O7 Nd3 -155.3(4) . .
C7 Ge3 O7 Nd3 77.9(7) . .
Nd2 Ge3 O7 Nd3 -109.1(4) . .
O2 Ge3 O7 Nd4 157.1(5) . .
O3 Ge3 O7 Nd4 59.4(6) . .
C7 Ge3 O7 Nd4 -67.4(7) . .
Nd2 Ge3 O7 Nd4 105.6(4) . .
O8 Nd3 O7 Ge3 63.5(5) 5 .
O13 Nd3 O7 Ge3 -25.5(5) . .
O9 Nd3 O7 Ge3 -142.2(5) . .
O6 Nd3 O7 Ge3 124.6(4) . .
O5 Nd3 O7 Ge3 -174.9(5) . .
O10 Nd3 O7 Ge3 24.9(8) 15_645 .
O14 Nd3 O7 Ge3 -104.7(5) 15_645 .
Nd4 Nd3 O7 Ge3 88.2(4) 5 .
Nd4 Nd3 O7 Ge3 -150.8(7) . .
O8 Nd3 O7 Nd4 -145.7(4) 5 .
O13 Nd3 O7 Nd4 125.3(4) . .
O9 Nd3 O7 Nd4 8.7(6) . .
O6 Nd3 O7 Nd4 -84.6(4) . .
O5 Nd3 O7 Nd4 -24.1(3) . .
O10 Nd3 O7 Nd4 175.7(4) 15_645 .
O14 Nd3 O7 Nd4 46.1(3) 15_645 .
Nd4 Nd3 O7 Nd4 -121.0(3) 5 .
O6 Nd4 O7 Ge3 -128.5(5) 9 .
O8 Nd4 O7 Ge3 -67.2(5) . .
O5 Nd4 O7 Ge3 172.3(6) . .
O15 Nd4 O7 Ge3 3.6(5) . .
O11 Nd4 O7 Ge3 140.9(5) . .
O5W Nd4 O7 Ge3 45.6(7) . .
O14 Nd4 O7 Ge3 102.1(6) 15_645 .
Nd3 Nd4 O7 Ge3 -91.5(5) 9 .
Nd3 Nd4 O7 Ge3 148.2(7) . .
O6 Nd4 O7 Nd3 83.3(4) 9 .
O8 Nd4 O7 Nd3 144.6(4) . .
O5 Nd4 O7 Nd3 24.0(3) . .
O15 Nd4 O7 Nd3 -144.7(4) . .
O11 Nd4 O7 Nd3 -7.4(5) . .
O5W Nd4 O7 Nd3 -102.6(4) . .
O14 Nd4 O7 Nd3 -46.1(3) 15_645 .
Nd3 Nd4 O7 Nd3 120.2(3) 9 .
O3 Ge4 O8 Nd3 144.1(5) . 9
O2 Ge4 O8 Nd3 46.5(6) 9 9
C10 Ge4 O8 Nd3 -72.9(9) . 9
Nd2 Ge4 O8 Nd3 97.7(5) . 9
O3 Ge4 O8 Nd4 -58.4(5) . .
O2 Ge4 O8 Nd4 -156.1(4) 9 .
C10 Ge4 O8 Nd4 84.6(8) . .
Nd2 Ge4 O8 Nd4 -104.9(4) . .
O6 Nd4 O8 Ge4 -175.9(5) 9 .
O7 Nd4 O8 Ge4 61.3(4) . .
O5 Nd4 O8 Ge4 122.4(4) . .
O15 Nd4 O8 Ge4 -18.3(4) . .
O11 Nd4 O8 Ge4 -156.1(4) . .
O5W Nd4 O8 Ge4 -70.4(5) . .
O14 Nd4 O8 Ge4 45.3(7) 15_645 .
Nd3 Nd4 O8 Ge4 -162.0(7) 9 .
Nd3 Nd4 O8 Ge4 82.2(4) . .
O6 Nd4 O8 Nd3 -13.9(3) 9 9
O7 Nd4 O8 Nd3 -136.7(3) . 9
O5 Nd4 O8 Nd3 -75.6(4) . 9
O15 Nd4 O8 Nd3 143.7(4) . 9
O11 Nd4 O8 Nd3 5.9(6) . 9
O5W Nd4 O8 Nd3 91.6(4) . 9
O14 Nd4 O8 Nd3 -152.7(3) 15_645 9
Nd3 Nd4 O8 Nd3 -115.8(2) . 9
O10 C3 O9 Nd3 -56(2) . .
C2 C3 O9 Nd3 125.3(13) . .
O8 Nd3 O9 C3 -71.9(14) 5 .
O13 Nd3 O9 C3 43.3(14) . .
O7 Nd3 O9 C3 145.6(12) . .
O6 Nd3 O9 C3 -104.5(13) . .
O5 Nd3 O9 C3 177.0(14) . .
O10 Nd3 O9 C3 -26.6(13) 15_645 .
O14 Nd3 O9 C3 111.7(13) 15_645 .
Nd4 Nd3 O9 C3 -83.4(13) 5 .
Nd4 Nd3 O9 C3 150.8(13) . .
O9 C3 O10 Nd3 19(2) . 15_645
C2 C3 O10 Nd3 -161.7(11) . 15_645
O12 C6 O11 Ge2 -179.1(14) . .
C5 C6 O11 Ge2 4.0(15) . .
O12 C6 O11 Nd4 -46(3) . .
C5 C6 O11 Nd4 137.5(13) . .
O5 Ge2 O11 C6 146.2(10) . .
O4 Ge2 O11 C6 -103.0(9) 9 .
O1 Ge2 O11 C6 -118(3) . .
C4 Ge2 O11 C6 15.0(10) . .
Nd1 Ge2 O11 C6 -121.5(9) . .
O5 Ge2 O11 Nd4 -8.1(3) . .
O4 Ge2 O11 Nd4 102.6(4) 9 .
O1 Ge2 O11 Nd4 88(3) . .
C4 Ge2 O11 Nd4 -139.3(5) . .
Nd1 Ge2 O11 Nd4 84.2(3) . .
O6 Nd4 O11 C6 150.9(16) 9 .
O7 Nd4 O11 C6 -98.3(16) . .
O8 Nd4 O11 C6 131.6(15) . .
O5 Nd4 O11 C6 -130.3(17) . .
O15 Nd4 O11 C6 13.6(18) . .
O5W Nd4 O11 C6 29.4(15) . .
O14 Nd4 O11 C6 -61.9(16) 15_645 .
Nd3 Nd4 O11 C6 135.2(16) 9 .
Nd3 Nd4 O11 C6 -102.6(16) . .
O6 Nd4 O11 Ge2 -72.4(3) 9 .
O7 Nd4 O11 Ge2 38.3(5) . .
O8 Nd4 O11 Ge2 -91.7(5) . .
O5 Nd4 O11 Ge2 6.3(3) . .
O15 Nd4 O11 Ge2 150.3(4) . .
O5W Nd4 O11 Ge2 166.0(5) . .
O14 Nd4 O11 Ge2 74.7(4) 15_645 .
Nd3 Nd4 O11 Ge2 -88.2(3) 9 .
Nd3 Nd4 O11 Ge2 34.0(3) . .
O14 C9 O13 Nd3 -73(2) . .
C8 C9 O13 Nd3 112(2) . .
O8 Nd3 O13 C9 -162(2) 5 .
O7 Nd3 O13 C9 -83(2) . .
O9 Nd3 O13 C9 57(2) . .
O6 Nd3 O13 C9 158(2) . .
O5 Nd3 O13 C9 -41(2) . .
O10 Nd3 O13 C9 124(2) 15_645 .
O14 Nd3 O13 C9 -15(2) 15_645 .
Nd4 Nd3 O13 C9 176(2) 5 .
Nd4 Nd3 O13 C9 -54(2) . .
O13 C9 O14 Nd3 17.3(16) . 15_645
C8 C9 O14 Nd3 -168.3(10) . 15_645
O13 C9 O14 Nd4 -167.8(10) . 15_645
C8 C9 O14 Nd4 7(2) . 15_645
O16 C12 O15 Nd4 -55(3) . .
C11 C12 O15 Nd4 127(2) . .
O6 Nd4 O15 C12 -73(2) 9 .
O7 Nd4 O15 C12 175(2) . .
O8 Nd4 O15 C12 -102.5(19) . .
O5 Nd4 O15 C12 156.8(17) . .
O11 Nd4 O15 C12 43(2) . .
O5W Nd4 O15 C12 27.0(18) . .
O14 Nd4 O15 C12 110.9(19) 15_645 .
Nd3 Nd4 O15 C12 -82.0(19) 9 .
Nd3 Nd4 O15 C12 154.2(19) . .
